data_7128141
loop_
_publ_author_name
'Li, Tianrong'
'Li, Qinzhen'
'Yang, Sha'
'Xu, Liyun'
'Chai, Jinsong'
'Li, Peng'
'Zhu, Manzhou'

_publ_section_title
;
 Surface engineering of linearly fused Au<sub>13</sub> units using
 diphosphine and Cd doping.
;
_journal_issue 38
_journal_name_full 'Chemical communications (Cambridge, England)'
_journal_page_first 4682
_journal_page_last 4685
_journal_paper_doi 10.1039/d1cc00577d
_journal_volume 57
_journal_year 2021
_chemical_absolute_configuration rmad
_chemical_formula_moiety 'C126 H178 Au17 Cd2 P4 S12, C24 H20 B'
_chemical_formula_sum 'C150 H204 Au17 B Cd2 P4 S12'
_chemical_formula_weight 6099.76
_space_group_crystal_system orthorhombic
_space_group_IT_number 17
_space_group_name_Hall 'P 2c 2'
_space_group_name_H-M_alt 'P 2 2 21'
_atom_sites_solution_hydrogens geom
_atom_sites_solution_primary dual
_audit_creation_date 2020-07-25
_audit_creation_method
;
Olex2 1.2
(compiled 2018.05.29 svn.r3508 for OlexSys, GUI svn.r5506)
;
_audit_update_record
;
2021-01-18 deposited with the CCDC.	2021-04-05 downloaded from the CCDC.
;
_cell_angle_alpha 90
_cell_angle_beta 90
_cell_angle_gamma 90
_cell_formula_units_Z 2
_cell_length_a 19.544(4)
_cell_length_b 18.626(4)
_cell_length_c 26.122(5)
_cell_measurement_reflns_used 60337
_cell_measurement_temperature 293(2)
_cell_measurement_theta_max 68.11
_cell_measurement_theta_min 4.06
_cell_volume 9509(3)
_computing_molecular_graphics 'Olex2 (Dolomanov et al., 2009)'
_computing_publication_material 'Olex2 (Dolomanov et al., 2009)'
_computing_structure_refinement 'ShelXL (Sheldrick, 2015)'
_computing_structure_solution 'ShelXT (Sheldrick, 2015)'
_diffrn_ambient_temperature 293(2)
_diffrn_measured_fraction_theta_full 0.995
_diffrn_measured_fraction_theta_max 0.992
_diffrn_measurement_device_type 'Bruker APEX-II CCD'
_diffrn_measurement_method '\w scans'
_diffrn_radiation_type MoK\a
_diffrn_radiation_wavelength 0.71073
_diffrn_reflns_av_R_equivalents 0.0634
_diffrn_reflns_av_unetI/netI 0.0492
_diffrn_reflns_Laue_measured_fraction_full 0.995
_diffrn_reflns_Laue_measured_fraction_max 0.992
_diffrn_reflns_limit_h_max 22
_diffrn_reflns_limit_h_min -23
_diffrn_reflns_limit_k_max 22
_diffrn_reflns_limit_k_min -21
_diffrn_reflns_limit_l_max 30
_diffrn_reflns_limit_l_min -13
_diffrn_reflns_number 71306
_diffrn_reflns_point_group_measured_fraction_full 0.985
_diffrn_reflns_point_group_measured_fraction_max 0.981
_diffrn_reflns_theta_full 25.242
_diffrn_reflns_theta_max 25.288
_diffrn_reflns_theta_min 1.875
_diffrn_standards_number 0
_exptl_absorpt_coefficient_mu 13.476
_exptl_absorpt_correction_T_max 0.745
_exptl_absorpt_correction_T_min 0.5
_exptl_absorpt_correction_type multi-scan
_exptl_crystal_colour black
_exptl_crystal_colour_primary black
_exptl_crystal_density_diffrn 2.130
_exptl_crystal_description block
_exptl_crystal_F_000 5600
_exptl_crystal_size_max 0.25
_exptl_crystal_size_mid 0.1
_exptl_crystal_size_min 0.05
_refine_diff_density_max 6.759
_refine_diff_density_min -4.632
_refine_diff_density_rms 0.434
_refine_ls_abs_structure_details
;
 Flack x determined using 4325 quotients [(I+)-(I-)]/[(I+)+(I-)]
 (Parsons, Flack and Wagner, Acta Cryst. B69 (2013) 249-259).
;
_refine_ls_abs_structure_Flack 0.501(9)
_refine_ls_extinction_method none
_refine_ls_goodness_of_fit_ref 0.968
_refine_ls_hydrogen_treatment constr
_refine_ls_matrix_type full
_refine_ls_number_parameters 856
_refine_ls_number_reflns 17007
_refine_ls_number_restraints 1198
_refine_ls_restrained_S_all 0.960
_refine_ls_R_factor_all 0.0948
_refine_ls_R_factor_gt 0.0734
_refine_ls_shift/su_max 0.003
_refine_ls_shift/su_mean 0.000
_refine_ls_structure_factor_coef Fsqd
_refine_ls_weighting_details 'w=1/[\s^2^(Fo^2^)+(0.1615P)^2^] where P=(Fo^2^+2Fc^2^)/3'
_refine_ls_weighting_scheme calc
_refine_ls_wR_factor_gt 0.1965
_refine_ls_wR_factor_ref 0.2182
_reflns_Friedel_coverage 0.817
_reflns_Friedel_fraction_full 0.973
_reflns_Friedel_fraction_max 0.968
_reflns_number_gt 11321
_reflns_number_total 17007
_reflns_threshold_expression 'I > 2\s(I)'
_cod_data_source_file d1cc00577d2.cif
_cod_data_source_block test
_cod_depositor_comments 'Adding full bibliography for 7128141--7128142.cif.'
_cod_database_code 7128141
_shelx_shelxl_version_number 2016/6
_shelx_space_group_comment
;
The symmetry employed for this shelxl refinement is uniquely defined
by the following loop, which should always be used as a source of
symmetry information in preference to the above space-group names.
They are only intended as comments.
;
_shelx_estimated_absorpt_t_max 0.552
_shelx_estimated_absorpt_t_min 0.134
_olex2_refinement_description
;
1. Fixed Uiso
 At 1.2 times of:
  All C(H) groups, All C(H,H) groups
2. Restrained distances
 C25-C26 = C27-C26 = C28-C27 = C28-C29 = C30-C29 = C30-C25
 1.53 with sigma of 0.02
 C36-C31 = C32-C31 = C32-C33 = C34-C33 = C34-C35 = C36-C35
 1.53 with sigma of 0.02
 C20-C19 = C20-C21 = C22-C21 = C22-C23 = C24-C23 = C24-C19
 1.53 with sigma of 0.02
 C76-B1 = C82-B1 = C70-B1 = C64-B1
 1.6 with sigma of 0.02
 C13-C14 = C18-C13 = C18-C17 = C15-C16 = C17-C16 = C15-C14
 1.53 with sigma of 0.02
 C50-C49 = C50-C51
 1.53 with sigma of 0.02
 C49-C43
 2.4 with sigma of 0.02
 P1-C49
 1.6 with sigma of 0.02
 C8-C7 = C9-C8 = C9-C10 = C11-C10 = C11-C12 = C12-C7
 1.53 with sigma of 0.02
 C11_$1-C5
 2.8 with sigma of 0.02
 C6-C5
 1.53 with sigma of 0.02
 C1-C6 = C6-C5 = C5-C4 = C3-C4 = C3-C2 = C1-C2
 1.53 with sigma of 0.02
 C3-C5
 2.48 with sigma of 0.02
 C1-C5
 2.48 with sigma of 0.02
 C12-C1_$1
 2.8 with sigma of 0.02
 H12B-H1_$1
 2 with sigma of 0.02
 H11B-H4A_$1
 2 with sigma of 0.02
 S6_$1-C1_$1
 1.64 with sigma of 0.02
 C18-C18_$2
 2.8 with sigma of 0.02
 H1_$1-H11A
 2 with sigma of 0.02
 H25-H32A_$1
 2 with sigma of 0.02
 C18-C13 = C14-C13 = C15-C14 = C16-C15 = C17-C16 = C18-C17
 1.5 with sigma of 0.02
 C64-C82 \\sim C82-C70
 with sigma of 0.02
 C82-C70 \\sim C70-C64
 with sigma of 0.02
3. Uiso/Uaniso restraints and constraints
All non-hydrogen atoms have similar U: within 2A with sigma of 0.01 and sigma
for terminal atoms of 0.02
Uanis(C1) \\sim Ueq, Uanis(C2) \\sim Ueq, Uanis(C3) \\sim Ueq, Uanis(C4) \\sim
Ueq, Uanis(C5) \\sim Ueq, Uanis(C6) \\sim Ueq, Uanis(C7) \\sim Ueq, Uanis(C8)
\\sim Ueq, Uanis(C9) \\sim Ueq, Uanis(C10) \\sim Ueq, Uanis(C11) \\sim Ueq,
Uanis(C12) \\sim Ueq, Uanis(C13) \\sim Ueq, Uanis(C14) \\sim Ueq, Uanis(C15)
\\sim Ueq, Uanis(C16) \\sim Ueq, Uanis(C17) \\sim Ueq, Uanis(C18) \\sim Ueq,
Uanis(C19) \\sim Ueq, Uanis(C20) \\sim Ueq, Uanis(C21) \\sim Ueq, Uanis(C22)
\\sim Ueq, Uanis(C23) \\sim Ueq, Uanis(C24) \\sim Ueq, Uanis(C25) \\sim Ueq,
Uanis(C26) \\sim Ueq, Uanis(C27) \\sim Ueq, Uanis(C28) \\sim Ueq, Uanis(C29)
\\sim Ueq, Uanis(C30) \\sim Ueq, Uanis(C31) \\sim Ueq, Uanis(C32) \\sim Ueq,
Uanis(C33) \\sim Ueq, Uanis(C34) \\sim Ueq, Uanis(C35) \\sim Ueq, Uanis(C36)
\\sim Ueq, Uanis(C37) \\sim Ueq, Uanis(C42) \\sim Ueq, Uanis(C41) \\sim Ueq,
Uanis(C40) \\sim Ueq, Uanis(C39) \\sim Ueq, Uanis(C38) \\sim Ueq, Uanis(C43)
\\sim Ueq, Uanis(C48) \\sim Ueq, Uanis(C47) \\sim Ueq, Uanis(C46) \\sim Ueq,
Uanis(C45) \\sim Ueq, Uanis(C44) \\sim Ueq, Uanis(C49) \\sim Ueq, Uanis(C50)
\\sim Ueq, Uanis(C51) \\sim Ueq, Uanis(C52) \\sim Ueq, Uanis(C53) \\sim Ueq,
Uanis(C54) \\sim Ueq, Uanis(C55) \\sim Ueq, Uanis(C56) \\sim Ueq, Uanis(C57)
\\sim Ueq, Uanis(C58) \\sim Ueq, Uanis(C63) \\sim Ueq, Uanis(C62) \\sim Ueq,
Uanis(C61) \\sim Ueq, Uanis(C60) \\sim Ueq, Uanis(C59) \\sim Ueq, Uanis(C64)
\\sim Ueq, Uanis(C65) \\sim Ueq, Uanis(C66) \\sim Ueq, Uanis(C67) \\sim Ueq,
Uanis(C68) \\sim Ueq, Uanis(C69) \\sim Ueq, Uanis(C70) \\sim Ueq, Uanis(C71)
\\sim Ueq, Uanis(C72) \\sim Ueq, Uanis(C73) \\sim Ueq, Uanis(C74) \\sim Ueq,
Uanis(C75) \\sim Ueq, Uanis(C76) \\sim Ueq, Uanis(C77) \\sim Ueq, Uanis(C78)
\\sim Ueq, Uanis(C79) \\sim Ueq, Uanis(C80) \\sim Ueq, Uanis(C81) \\sim Ueq,
Uanis(C82) \\sim Ueq, Uanis(C83) \\sim Ueq, Uanis(C84) \\sim Ueq, Uanis(C85)
\\sim Ueq, Uanis(C86) \\sim Ueq, Uanis(C87) \\sim Ueq: with sigma of 0.01 and
sigma for terminal atoms of 0.02
4. Others
 Fixed Sof: H5A(0.5) H5B(0.5) H18A(0.5) H18B(0.5) H20A(0.5) H20B(0.5) C64(0.5)
 C65(0.5) H65(0.5) C66(0.5) H66(0.5) C67(0.5) H67(0.5) C68(0.5) H68(0.5)
 C69(0.5) H69(0.5) C70(0.5) C71(0.5) H71(0.5) C72(0.5) H72(0.5) C73(0.5)
 H73(0.5) C74(0.5) H74(0.5) C75(0.5) H75(0.5) C76(0.5) C77(0.5) H77(0.5)
 C78(0.5) H78(0.5) C79(0.5) H79(0.5) C80(0.5) H80(0.5) C81(0.5) H81(0.5)
 C82(0.5) C83(0.5) H83(0.5) C84(0.5) H84(0.5) C85(0.5) H85(0.5) C86(0.5)
 H86(0.5) C87(0.5) H87(0.5) B1(0.5)
5.a Ternary CH refined with riding coordinates:
 C1(H1), C7(H7), C13(H13), C19(H19), C25(H25), C31(H31)
5.b Secondary CH2 refined with riding coordinates:
 C2(H2A,H2B), C3(H3A,H3B), C4(H4A,H4B), C5(H5A,H5B), C6(H6A,H6B), C8(H8A,H8B),
 C9(H9A,H9B), C10(H10A,H10B), C11(H11A,H11B), C12(H12A,H12B), C14(H14A,H14B),
 C15(H15A,H15B), C16(H16A,H16B), C17(H17A,H17B), C18(H18A,H18B), C20(H20A,H20B),
  C21(H21A,H21B), C22(H22A,H22B), C23(H23A,H23B), C24(H24A,H24B), C26(H26A,
 H26B), C27(H27A,H27B), C28(H28A,H28B), C29(H29A,H29B), C30(H30A,H30B),
 C32(H32A,H32B), C33(H33A,H33B), C34(H34A,H34B), C35(H35A,H35B), C36(H36A,H36B),
  C49(H49A,H49B), C50(H50A,H50B), C51(H51A,H51B)
5.c Aromatic/amide H refined with riding coordinates:
 C42(H42), C41(H41), C40(H40), C39(H39), C38(H38), C48(H48), C47(H47),
 C46(H46), C45(H45), C44(H44), C53(H53), C54(H54), C55(H55), C56(H56), C57(H57),
  C63(H63), C62(H62), C61(H61), C60(H60), C59(H59), C65(H65), C66(H66),
 C67(H67), C68(H68), C69(H69), C71(H71), C72(H72), C73(H73), C74(H74), C75(H75),
  C77(H77), C78(H78), C79(H79), C80(H80), C81(H81), C83(H83), C84(H84),
 C85(H85), C86(H86), C87(H87)
5.d Fitted hexagon refined as free rotating group:
 C37(C42,C41,C40,C39,C38), C43(C48,C47,C46,C45,C44), C52(C53,C54,C55,C56,C57),
 C58(C63,C62,C61,C60,C59), C64(C65,C66,C67,C68,C69), C70(C71,C72,C73,C74,C75),
 C76(C77,C78,C79,C80,C81), C82(C83,C84,C85,C86,C87)
;
_olex2_submission_special_instructions 'No special instructions were received'

loop_
_space_group_symop_operation_xyz
'x, y, z'
'-x, -y, z+1/2'
'-x, y, -z+1/2'
'x, -y, -z'

loop_
_atom_site_label
_atom_site_type_symbol
_atom_site_fract_x
_atom_site_fract_y
_atom_site_fract_z
_atom_site_U_iso_or_equiv
_atom_site_adp_type
_atom_site_occupancy
_atom_site_site_symmetry_order
_atom_site_calc_flag
_atom_site_refinement_flags_posn
_atom_site_refinement_flags_adp
_atom_site_refinement_flags_occupancy
_atom_site_disorder_assembly
_atom_site_disorder_group
Au1 Au 0.74404(5) 0.500000 0.500000 0.0349(3) Uani 1 2 d S TU P . .
Au2 Au 0.62476(4) 0.57782(5) 0.50004(10) 0.0398(2) Uani 1 1 d . U . . .
Au3 Au 0.74442(10) 0.62643(11) 0.55537(7) 0.0453(5) Uani 1 1 d . U . . .
Au4 Au 0.81684(4) 0.50000(18) 0.58980(3) 0.0397(2) Uani 1 1 d . U . . .
Au5 Au 0.66940(4) 0.50008(19) 0.58913(3) 0.0419(2) Uani 1 1 d . U . . .
Au6 Au 0.74406(10) 0.37384(11) 0.55550(7) 0.0447(5) Uani 1 1 d . U . . .
Au7 Au 0.86432(4) 0.42316(5) 0.50008(10) 0.0389(2) Uani 1 1 d . U . . .
Au8 Au 0.98827(4) 0.49995(19) 0.62371(3) 0.0488(3) Uani 1 1 d . U . . .
Au9 Au 0.49363(4) 0.5002(2) 0.62120(4) 0.0536(3) Uani 1 1 d . U . . .
Cd1 Cd 0.46087(10) 0.500000 0.500000 0.0422(5) Uani 1 2 d S TU P . .
Cd2 Cd 1.02790(9) 0.500000 0.500000 0.0375(5) Uani 1 2 d S TU P . .
S1 S 0.5977(3) 0.4994(10) 0.6609(2) 0.0483(14) Uani 1 1 d . U . . .
S2 S 0.8841(3) 0.5009(11) 0.6636(2) 0.0547(17) Uani 1 1 d . U . . .
S3 S 0.5150(3) 0.6252(4) 0.5026(7) 0.0575(18) Uani 1 1 d . U . . .
S4 S 1.0933(3) 0.4977(11) 0.4148(2) 0.0518(16) Uani 1 1 d . U . . .
S5 S 0.9736(3) 0.3774(4) 0.5031(7) 0.059(2) Uani 1 1 d . U . . .
S6 S 0.3885(3) 0.5017(11) 0.4177(3) 0.0609(18) Uani 1 1 d D U . . .
P1 P 0.7498(6) 0.2611(7) 0.5915(4) 0.042(2) Uani 1 1 d D U . . .
P2 P 0.7500(7) 0.2623(6) 0.4088(4) 0.046(3) Uani 1 1 d . U . . .
C1 C 0.3651(19) 0.4170(13) 0.4132(12) 0.101(6) Uani 1 1 d D U . . .
H1 H 0.395669 0.388303 0.424011 0.121 Uiso 1 1 calc DR . . . .
C2 C 0.294(2) 0.400(3) 0.4356(19) 0.113(8) Uani 1 1 d D U . . .
H2A H 0.295718 0.412547 0.466931 0.135 Uiso 1 1 calc R . . . .
H2B H 0.266465 0.429552 0.421301 0.135 Uiso 1 1 calc R . . . .
C3 C 0.258(3) 0.329(3) 0.4347(16) 0.125(9) Uani 1 1 d D U . . .
H3A H 0.216986 0.334524 0.443704 0.150 Uiso 1 1 calc R . . . .
H3B H 0.277211 0.301451 0.456776 0.150 Uiso 1 1 calc R . . . .
C4 C 0.260(2) 0.290(3) 0.3822(16) 0.136(9) Uani 1 1 d D U . . .
H4A H 0.271711 0.246736 0.385485 0.163 Uiso 1 1 calc DR . . . .
H4B H 0.220524 0.291807 0.368094 0.163 Uiso 1 1 calc R . . . .
C5 C 0.313(2) 0.332(2) 0.3504(12) 0.140(9) Uani 1 1 d D U . . .
H5A H 0.295275 0.334657 0.322686 0.168 Uiso 0.5 1 calc R . . A -1
H5B H 0.343491 0.304528 0.347336 0.168 Uiso 0.5 1 calc R . . A -1
C6 C 0.349(3) 0.406(2) 0.3564(14) 0.129(8) Uani 1 1 d D U . . .
H6A H 0.385555 0.406453 0.338929 0.154 Uiso 1 1 calc R . . . .
H6B H 0.323003 0.439371 0.345660 0.154 Uiso 1 1 calc R . . . .
C7 C 0.4914(16) 0.674(2) 0.5520(15) 0.073(5) Uani 1 1 d D U . . .
H7 H 0.485391 0.648545 0.578422 0.088 Uiso 1 1 calc R . . . .
C8 C 0.5466(19) 0.731(2) 0.5612(14) 0.080(7) Uani 1 1 d D U . . .
H8A H 0.584498 0.710689 0.567504 0.096 Uiso 1 1 calc R . . . .
H8B H 0.551598 0.756439 0.534293 0.096 Uiso 1 1 calc R . . . .
C9 C 0.528(2) 0.779(3) 0.6051(16) 0.104(8) Uani 1 1 d D U . . .
H9A H 0.552597 0.816613 0.604587 0.125 Uiso 1 1 calc R . . . .
H9B H 0.535011 0.757340 0.633198 0.125 Uiso 1 1 calc R . . . .
C10 C 0.4497(19) 0.801(2) 0.6013(18) 0.113(8) Uani 1 1 d D U . . .
H10A H 0.436265 0.815842 0.630404 0.136 Uiso 1 1 calc R . . . .
H10B H 0.445646 0.835537 0.580233 0.136 Uiso 1 1 calc R . . . .
C11 C 0.403(2) 0.7389(18) 0.5841(14) 0.108(8) Uani 1 1 d D U . . .
H11A H 0.404897 0.705937 0.606542 0.130 Uiso 1 1 calc DR . . B -2
H11B H 0.362326 0.753938 0.582632 0.130 Uiso 1 1 calc DR . . B -2
C12 C 0.4221(17) 0.7070(19) 0.5328(11) 0.093(7) Uani 1 1 d D U . . .
H12A H 0.427458 0.738561 0.509701 0.111 Uiso 1 1 calc R . . . .
H12B H 0.393844 0.675153 0.522907 0.111 Uiso 1 1 calc DR . . . .
C13 C 0.6104(16) 0.416(2) 0.6890(11) 0.076(5) Uani 1 1 d D U . . .
H13 H 0.602109 0.380200 0.669938 0.091 Uiso 1 1 calc R . . . .
C14 C 0.6783(18) 0.414(2) 0.7167(14) 0.082(7) Uani 1 1 d D U . . .
H14A H 0.679886 0.447923 0.738485 0.098 Uiso 1 1 calc R . . . .
H14B H 0.710544 0.420293 0.695346 0.098 Uiso 1 1 calc R . . . .
C15 C 0.688(2) 0.343(2) 0.7437(14) 0.090(7) Uani 1 1 d D U . . .
H15A H 0.680788 0.307872 0.723342 0.108 Uiso 1 1 calc R . . . .
H15B H 0.727592 0.339187 0.756303 0.108 Uiso 1 1 calc R . . . .
C16 C 0.6339(16) 0.345(3) 0.7852(13) 0.093(7) Uani 1 1 d D U . . .
H16A H 0.641118 0.381650 0.804079 0.111 Uiso 1 1 calc R . . . .
H16B H 0.637691 0.308016 0.803814 0.111 Uiso 1 1 calc R . . . .
C17 C 0.5609(18) 0.349(2) 0.7643(17) 0.095(7) Uani 1 1 d D U . . .
H17A H 0.552159 0.315221 0.743542 0.115 Uiso 1 1 calc R . . . .
H17B H 0.531092 0.350123 0.787957 0.115 Uiso 1 1 calc R . . . .
C18 C 0.5683(9) 0.420(2) 0.7379(14) 0.095(7) Uani 1 1 d D U . . .
H18A H 0.585926 0.447987 0.757078 0.114 Uiso 0.5 1 calc R . . C -1
H18B H 0.531000 0.435189 0.731087 0.114 Uiso 0.5 1 calc R . . C -1
C19 C 0.8777(13) 0.571(2) 0.7020(10) 0.057(5) Uani 1 1 d D U . . .
H19 H 0.883849 0.610242 0.685719 0.069 Uiso 1 1 calc R . . . .
C20 C 0.9271(15) 0.5650(18) 0.7474(11) 0.059(6) Uani 1 1 d D U . . .
H20A H 0.916849 0.521884 0.766711 0.071 Uiso 0.5 1 calc R . . D -1
H20B H 0.973689 0.561398 0.734863 0.071 Uiso 0.5 1 calc R . . D -1
C21 C 0.9205(15) 0.6297(18) 0.7816(12) 0.062(6) Uani 1 1 d D U . . .
H21A H 0.927771 0.667367 0.764061 0.074 Uiso 1 1 calc R . . . .
H21B H 0.950832 0.627533 0.804831 0.074 Uiso 1 1 calc R . . . .
C22 C 0.8500(14) 0.635(2) 0.8065(12) 0.069(6) Uani 1 1 d D U . . .
H22A H 0.846819 0.673375 0.823857 0.083 Uiso 1 1 calc R . . . .
H22B H 0.843402 0.599448 0.826370 0.083 Uiso 1 1 calc R . . . .
C23 C 0.7969(18) 0.6347(19) 0.7629(12) 0.073(6) Uani 1 1 d D U . . .
H23A H 0.800635 0.673157 0.745643 0.088 Uiso 1 1 calc R . . E -2
H23B H 0.756846 0.633471 0.775623 0.088 Uiso 1 1 calc R . . E -2
C24 C 0.8071(15) 0.5694(19) 0.7274(13) 0.067(6) Uani 1 1 d D U . . .
H24A H 0.803093 0.530925 0.744614 0.080 Uiso 1 1 calc R . . . .
H24B H 0.776337 0.569414 0.704377 0.080 Uiso 1 1 calc R . . . .
C25 C 1.1275(16) 0.5815(19) 0.4046(10) 0.063(5) Uani 1 1 d D U . . .
H25 H 1.098166 0.610723 0.416545 0.076 Uiso 1 1 calc DR . . . .
C26 C 1.1342(19) 0.6009(19) 0.3486(11) 0.070(6) Uani 1 1 d D U . . .
H26A H 1.095008 0.598640 0.334490 0.084 Uiso 1 1 calc R . . . .
H26B H 1.160059 0.570568 0.333867 0.084 Uiso 1 1 calc R . . . .
C27 C 1.1636(18) 0.6763(19) 0.3413(14) 0.079(7) Uani 1 1 d D U . . .
H27A H 1.133803 0.707753 0.348980 0.095 Uiso 1 1 calc R . . . .
H27B H 1.175534 0.682519 0.310352 0.095 Uiso 1 1 calc R . . . .
C28 C 1.2262(18) 0.683(3) 0.3770(12) 0.079(7) Uani 1 1 d D U . . .
H28A H 1.257781 0.658382 0.362994 0.095 Uiso 1 1 calc R . . . .
H28B H 1.238799 0.726460 0.375272 0.095 Uiso 1 1 calc R . . . .
C29 C 1.228(2) 0.664(2) 0.4326(12) 0.077(7) Uani 1 1 d D U . . .
H29A H 1.207448 0.695517 0.450122 0.092 Uiso 1 1 calc R . . . .
H29B H 1.269160 0.661003 0.442954 0.092 Uiso 1 1 calc R . . . .
C30 C 1.1929(16) 0.5921(19) 0.4387(13) 0.068(6) Uani 1 1 d D U . . .
H30A H 1.181547 0.587029 0.469909 0.082 Uiso 1 1 calc R . . . .
H30B H 1.221392 0.559093 0.431566 0.082 Uiso 1 1 calc R . . . .
C31 C 0.9992(14) 0.3275(17) 0.5516(14) 0.060(5) Uani 1 1 d D U . . .
H31 H 1.003797 0.353691 0.578017 0.072 Uiso 1 1 calc R . . . .
C32 C 1.0690(14) 0.2969(17) 0.5361(12) 0.064(6) Uani 1 1 d D U . . .
H32A H 1.092072 0.330975 0.523108 0.076 Uiso 1 1 calc DR . . . .
H32B H 1.089400 0.284242 0.563360 0.076 Uiso 1 1 calc R . . . .
C33 C 1.0724(14) 0.2356(15) 0.5000(18) 0.074(6) Uani 1 1 d D U . . .
H33A H 1.106998 0.211319 0.509421 0.088 Uiso 1 1 calc R . . . .
H33B H 1.082947 0.253936 0.471317 0.088 Uiso 1 1 calc R . . . .
C34 C 1.0163(14) 0.1793(18) 0.4878(13) 0.081(6) Uani 1 1 d D U . . .
H34A H 1.027850 0.137660 0.497993 0.097 Uiso 1 1 calc R . . . .
H34B H 1.007570 0.177809 0.455974 0.097 Uiso 1 1 calc R . . . .
C35 C 0.9526(17) 0.2092(19) 0.5196(11) 0.073(6) Uani 1 1 d D U . . .
H35A H 0.925672 0.226922 0.497384 0.087 Uiso 1 1 calc R . . . .
H35B H 0.932585 0.172258 0.531367 0.087 Uiso 1 1 calc R . . . .
C36 C 0.9534(18) 0.2639(16) 0.5642(12) 0.068(6) Uani 1 1 d D U . . .
H36A H 0.912904 0.278602 0.569819 0.081 Uiso 1 1 calc R . . . .
H36B H 0.967818 0.243439 0.591208 0.081 Uiso 1 1 calc R . . . .
C37 C 0.8140(9) 0.2477(13) 0.6387(7) 0.056(5) Uani 1 1 d . U . . .
C42 C 0.8424(11) 0.1803(11) 0.6474(8) 0.069(6) Uani 1 1 d G U . . .
H42 H 0.829075 0.144421 0.629935 0.083 Uiso 1 1 calc R . . . .
C41 C 0.8926(11) 0.1717(10) 0.6845(9) 0.069(6) Uani 1 1 d G U . . .
H41 H 0.909991 0.130499 0.689849 0.083 Uiso 1 1 calc R . . . .
C40 C 0.9145(10) 0.2304(13) 0.7131(7) 0.067(6) Uani 1 1 d G U . . .
H40 H 0.945175 0.225093 0.735792 0.080 Uiso 1 1 calc R . . . .
C39 C 0.8861(11) 0.2977(11) 0.7044(7) 0.061(6) Uani 1 1 d G U . . .
H39 H 0.899442 0.333609 0.721821 0.074 Uiso 1 1 calc R . . . .
C38 C 0.8359(11) 0.3064(10) 0.6672(8) 0.054(5) Uani 1 1 d G U . . .
H38 H 0.818526 0.347532 0.661908 0.065 Uiso 1 1 calc R . . . .
C43 C 0.6659(10) 0.2338(14) 0.6210(9) 0.071(5) Uani 1 1 d D U . . .
C48 C 0.6038(13) 0.2615(12) 0.6042(9) 0.080(6) Uani 1 1 d G U . . .
H48 H 0.602985 0.298944 0.585616 0.096 Uiso 1 1 calc R . . . .
C47 C 0.5429(10) 0.2280(16) 0.6179(11) 0.089(7) Uani 1 1 d G U . . .
H47 H 0.504914 0.244940 0.607676 0.106 Uiso 1 1 calc R . . . .
C46 C 0.5442(12) 0.1668(16) 0.6484(11) 0.095(7) Uani 1 1 d G U . . .
H46 H 0.506977 0.146323 0.656728 0.114 Uiso 1 1 calc R . . . .
C45 C 0.6063(15) 0.1391(13) 0.6651(9) 0.093(7) Uani 1 1 d G U . . .
H45 H 0.607112 0.101710 0.683720 0.112 Uiso 1 1 calc R . . . .
C44 C 0.6672(11) 0.1726(14) 0.6514(9) 0.083(7) Uani 1 1 d G U . . .
H44 H 0.705184 0.155714 0.661661 0.100 Uiso 1 1 calc R . . . .
C49 C 0.7290(16) 0.1936(16) 0.5512(10) 0.066(5) Uani 1 1 d D U . . .
H49A H 0.764688 0.167909 0.548469 0.079 Uiso 1 1 calc R . . . .
H49B H 0.699660 0.168210 0.566967 0.079 Uiso 1 1 calc R . . . .
C50 C 0.7022(12) 0.2022(15) 0.4986(12) 0.061(5) Uani 1 1 d D U . . .
H50A H 0.679217 0.240754 0.496035 0.074 Uiso 1 1 calc R . . . .
H50B H 0.676607 0.167041 0.490679 0.074 Uiso 1 1 calc R . . . .
C51 C 0.7660(15) 0.2048(19) 0.4627(12) 0.056(5) Uani 1 1 d D U . . .
H51A H 0.775210 0.162753 0.452200 0.067 Uiso 1 1 calc R . . . .
H51B H 0.800300 0.220375 0.479305 0.067 Uiso 1 1 calc R . . . .
C52 C 0.8378(9) 0.2369(13) 0.3859(9) 0.065(5) Uani 1 1 d . U . . .
C53 C 0.8526(12) 0.1682(12) 0.3683(9) 0.080(6) Uani 1 1 d G U . . .
H53 H 0.821148 0.136760 0.366779 0.096 Uiso 1 1 calc R . . . .
C54 C 0.9188(14) 0.1509(11) 0.3532(9) 0.088(7) Uani 1 1 d G U . . .
H54 H 0.927823 0.108925 0.342499 0.105 Uiso 1 1 calc R . . . .
C55 C 0.9702(10) 0.2024(15) 0.3558(9) 0.083(7) Uani 1 1 d G U . . .
H55 H 1.010688 0.191813 0.346550 0.099 Uiso 1 1 calc R . . . .
C56 C 0.9554(10) 0.2711(13) 0.3733(9) 0.075(6) Uani 1 1 d G U . . .
H56 H 0.986879 0.302536 0.374879 0.090 Uiso 1 1 calc R . . . .
C57 C 0.8892(12) 0.2884(11) 0.3884(9) 0.065(6) Uani 1 1 d G U . . .
H57 H 0.880203 0.330372 0.399159 0.078 Uiso 1 1 calc R . . . .
C58 C 0.7015(10) 0.2546(12) 0.3518(7) 0.054(5) Uani 1 1 d . U . . .
C63 C 0.6883(12) 0.1891(10) 0.3284(8) 0.067(6) Uani 1 1 d G U . . .
H63 H 0.706286 0.150937 0.339974 0.080 Uiso 1 1 calc R . . . .
C62 C 0.6455(13) 0.1861(11) 0.2859(8) 0.077(6) Uani 1 1 d G U . . .
H62 H 0.637343 0.146017 0.271561 0.092 Uiso 1 1 calc R . . . .
C61 C 0.6160(11) 0.2485(13) 0.2669(7) 0.075(6) Uani 1 1 d G U . . .
H61 H 0.589819 0.246677 0.240947 0.090 Uiso 1 1 calc R . . . .
C60 C 0.6293(11) 0.3141(11) 0.2904(8) 0.063(6) Uani 1 1 d G U . . .
H60 H 0.611238 0.352257 0.278745 0.076 Uiso 1 1 calc R . . . .
C59 C 0.6721(11) 0.3171(10) 0.3328(8) 0.054(5) Uani 1 1 d G U . . .
H59 H 0.680181 0.357178 0.347158 0.065 Uiso 1 1 calc R . . . .
C64 C 0.808(3) -0.068(3) 0.1988(17) 0.088(8) Uani 0.5 1 d D U . . .
C65 C 0.832(3) -0.129(3) 0.2240(14) 0.098(10) Uani 0.5 1 d G U . . .
H65 H 0.823733 -0.134720 0.255535 0.117 Uiso 0.5 1 calc R . . . .
C66 C 0.871(3) -0.179(2) 0.197(2) 0.103(11) Uani 0.5 1 d G U . . .
H66 H 0.885824 -0.216147 0.212826 0.124 Uiso 0.5 1 calc R . . . .
C67 C 0.885(3) -0.169(3) 0.146(2) 0.105(11) Uani 0.5 1 d G U . . .
H67 H 0.908743 -0.199871 0.129613 0.126 Uiso 0.5 1 calc R . . . .
C68 C 0.861(3) -0.108(3) 0.1207(15) 0.102(11) Uani 0.5 1 d G U . . .
H68 H 0.869572 -0.102167 0.089108 0.122 Uiso 0.5 1 calc R . . . .
C69 C 0.822(3) -0.058(3) 0.1472(18) 0.098(10) Uani 0.5 1 d G U . . .
H69 H 0.807481 -0.020738 0.131816 0.118 Uiso 0.5 1 calc R . . . .
C70 C 0.6998(17) 0.011(3) 0.1771(12) 0.078(8) Uani 0.5 1 d D U . . .
C71 C 0.665(3) -0.052(2) 0.1663(17) 0.080(9) Uani 0.5 1 d G U . . .
H71 H 0.679333 -0.091541 0.177926 0.095 Uiso 0.5 1 calc R . . . .
C72 C 0.606(2) -0.050(2) 0.1365(19) 0.081(10) Uani 0.5 1 d G U . . .
H72 H 0.584424 -0.088516 0.129900 0.098 Uiso 0.5 1 calc R . . . .
C73 C 0.5820(17) 0.015(3) 0.1175(14) 0.080(10) Uani 0.5 1 d G U . . .
H73 H 0.545964 0.016296 0.099245 0.097 Uiso 0.5 1 calc R . . . .
C74 C 0.617(2) 0.078(2) 0.1282(18) 0.080(10) Uani 0.5 1 d G U . . .
H74 H 0.602413 0.118084 0.116616 0.096 Uiso 0.5 1 calc R . . . .
C75 C 0.676(2) 0.076(3) 0.1581(18) 0.080(9) Uani 0.5 1 d G U . . .
H75 H 0.697321 0.115060 0.164642 0.096 Uiso 0.5 1 calc R . . . .
C76 C 0.803(2) 0.079(2) 0.2049(16) 0.064(7) Uani 0.5 1 d D U . . .
C77 C 0.813(2) 0.094(2) 0.1534(14) 0.061(8) Uani 0.5 1 d G U . . .
H77 H 0.790902 0.071503 0.130687 0.073 Uiso 0.5 1 calc R . . . .
C78 C 0.861(2) 0.146(2) 0.1391(11) 0.058(8) Uani 0.5 1 d G U . . .
H78 H 0.867172 0.155223 0.107590 0.069 Uiso 0.5 1 calc R . . . .
C79 C 0.8976(19) 0.183(2) 0.1763(15) 0.053(8) Uani 0.5 1 d G U . . .
H79 H 0.926563 0.214540 0.167505 0.064 Uiso 0.5 1 calc R . . . .
C80 C 0.887(2) 0.168(2) 0.2278(13) 0.056(8) Uani 0.5 1 d G U . . .
H80 H 0.909685 0.190138 0.250517 0.067 Uiso 0.5 1 calc R . . . .
C81 C 0.840(2) 0.116(2) 0.2421(11) 0.060(8) Uani 0.5 1 d G U . . .
H81 H 0.833416 0.106419 0.273614 0.071 Uiso 0.5 1 calc R . . . .
C82 C 0.7378(18) -0.006(3) 0.2746(9) 0.074(7) Uani 0.5 1 d D U . . .
C83 C 0.7879(14) -0.005(4) 0.3123(13) 0.075(8) Uani 0.5 1 d G U . . .
H83 H 0.829964 -0.005916 0.304043 0.090 Uiso 0.5 1 calc R . . . .
C84 C 0.7693(18) -0.001(4) 0.3636(11) 0.079(8) Uani 0.5 1 d G U . . .
H84 H 0.799985 -0.000145 0.386706 0.095 Uiso 0.5 1 calc R . . . .
C85 C 0.701(2) 0.001(4) 0.3772(9) 0.078(8) Uani 0.5 1 d G U . . .
H85 H 0.689208 0.003309 0.408572 0.094 Uiso 0.5 1 calc R . . . .
C86 C 0.6504(15) 0.000(5) 0.3395(14) 0.080(8) Uani 0.5 1 d G U . . .
H86 H 0.608410 0.000992 0.347776 0.096 Uiso 0.5 1 calc R . . . .
C87 C 0.6690(16) -0.004(5) 0.2882(12) 0.074(8) Uani 0.5 1 d G U . . .
H87 H 0.638388 -0.004780 0.265112 0.089 Uiso 0.5 1 calc R . . . .
B1 B 0.7647(17) 0.002(2) 0.2160(12) 0.074(6) Uani 0.5 1 d D U . . .

loop_
_atom_site_aniso_label
_atom_site_aniso_U_11
_atom_site_aniso_U_22
_atom_site_aniso_U_33
_atom_site_aniso_U_23
_atom_site_aniso_U_13
_atom_site_aniso_U_12
Au1 0.0173(5) 0.0435(6) 0.0439(6) 0.000(2) 0.000 0.000
Au2 0.0195(4) 0.0479(5) 0.0519(5) -0.0010(17) -0.0013(12) 0.0018(3)
Au3 0.0290(11) 0.0477(13) 0.0594(12) -0.0109(12) -0.0055(10) 0.0024(13)
Au4 0.0204(4) 0.0543(6) 0.0445(5) 0.0005(17) -0.0019(3) 0.0002(16)
Au5 0.0199(4) 0.0597(6) 0.0460(5) -0.0017(17) 0.0025(3) 0.0001(17)
Au6 0.0177(9) 0.0506(13) 0.0658(13) 0.0107(12) 0.0019(9) -0.0010(12)
Au7 0.0196(4) 0.0456(5) 0.0515(5) 0.0020(17) 0.0035(12) 0.0014(3)
Au8 0.0256(4) 0.0709(7) 0.0500(6) -0.0003(19) -0.0025(3) -0.0001(18)
Au9 0.0267(5) 0.0805(8) 0.0538(6) 0.002(2) 0.0030(3) -0.0010(18)
Cd1 0.0173(9) 0.0532(14) 0.0562(13) 0.000(4) 0.000 0.000
Cd2 0.0183(9) 0.0488(13) 0.0455(12) -0.003(4) 0.000 0.000
S1 0.021(2) 0.071(4) 0.052(3) 0.006(8) 0.004(2) -0.002(8)
S2 0.023(3) 0.099(5) 0.042(3) -0.007(8) 0.000(2) -0.005(8)
S3 0.016(2) 0.049(4) 0.108(6) -0.003(8) 0.002(7) 0.003(2)
S4 0.022(2) 0.083(5) 0.050(3) -0.008(8) 0.001(2) -0.001(8)
S5 0.015(2) 0.051(4) 0.112(6) 0.001(8) 0.004(6) 0.004(2)
S6 0.022(3) 0.095(6) 0.066(4) 0.002(9) -0.002(2) 0.003(9)
P1 0.020(4) 0.054(6) 0.050(5) 0.011(5) -0.005(4) 0.003(4)
P2 0.040(5) 0.036(5) 0.061(5) -0.011(5) -0.008(5) -0.006(5)
C1 0.087(9) 0.114(9) 0.102(9) -0.001(8) -0.003(8) -0.003(8)
C2 0.107(11) 0.116(11) 0.115(11) 0.003(9) 0.003(9) 0.000(9)
C3 0.125(12) 0.127(12) 0.124(12) 0.002(9) 0.006(9) -0.005(9)
C4 0.135(12) 0.137(12) 0.135(12) 0.000(9) 0.007(9) -0.008(9)
C5 0.137(12) 0.140(12) 0.142(12) -0.002(9) 0.000(9) -0.006(9)
C6 0.123(11) 0.132(11) 0.131(11) -0.003(9) 0.000(9) -0.005(9)
C7 0.055(8) 0.073(8) 0.091(8) -0.003(8) 0.001(7) 0.001(7)
C8 0.068(10) 0.083(10) 0.088(10) -0.006(9) 0.001(8) 0.006(8)
C9 0.093(11) 0.105(11) 0.114(11) -0.002(9) 0.000(9) 0.004(9)
C10 0.102(11) 0.113(11) 0.124(11) -0.004(9) -0.001(9) 0.003(9)
C11 0.096(11) 0.108(11) 0.119(11) -0.005(9) -0.003(9) -0.002(9)
C12 0.079(10) 0.094(10) 0.106(10) -0.006(9) -0.003(9) -0.006(9)
C13 0.064(8) 0.087(8) 0.077(8) 0.006(8) 0.002(7) -0.005(8)
C14 0.069(10) 0.092(10) 0.085(10) 0.010(9) 0.004(8) -0.001(9)
C15 0.079(10) 0.098(11) 0.093(10) 0.013(9) 0.005(9) 0.001(9)
C16 0.084(10) 0.101(11) 0.094(10) 0.015(9) 0.000(9) -0.004(9)
C17 0.089(10) 0.102(11) 0.095(10) 0.013(9) -0.001(9) -0.004(9)
C18 0.093(10) 0.099(10) 0.094(10) 0.012(9) 0.005(9) 0.001(9)
C19 0.043(7) 0.076(8) 0.052(8) -0.007(7) -0.001(7) 0.002(7)
C20 0.048(9) 0.072(9) 0.057(9) -0.002(8) -0.003(8) 0.006(8)
C21 0.055(9) 0.070(10) 0.061(9) 0.001(8) -0.003(8) 0.008(8)
C22 0.057(9) 0.080(10) 0.071(9) -0.002(8) -0.004(8) 0.007(8)
C23 0.064(9) 0.082(10) 0.073(9) -0.007(8) -0.001(8) 0.005(8)
C24 0.056(9) 0.078(10) 0.066(9) -0.007(8) 0.000(8) 0.003(8)
C25 0.046(8) 0.078(8) 0.067(8) -0.002(7) -0.003(7) 0.000(7)
C26 0.058(9) 0.083(10) 0.069(9) 0.005(8) -0.003(8) -0.002(8)
C27 0.068(10) 0.089(10) 0.082(10) 0.005(9) 0.002(8) -0.006(9)
C28 0.068(10) 0.089(10) 0.081(10) 0.001(9) 0.004(8) -0.004(9)
C29 0.068(10) 0.084(10) 0.078(10) -0.006(9) 0.000(8) -0.002(8)
C30 0.058(9) 0.076(10) 0.071(9) -0.007(8) 0.000(8) 0.001(8)
C31 0.037(7) 0.058(8) 0.084(8) 0.002(7) 0.005(7) 0.002(7)
C32 0.049(9) 0.059(9) 0.082(9) 0.004(8) 0.000(8) 0.003(8)
C33 0.063(9) 0.070(9) 0.087(9) -0.001(9) 0.003(9) 0.008(8)
C34 0.074(9) 0.075(10) 0.092(10) 0.002(9) 0.004(8) 0.002(8)
C35 0.065(9) 0.069(10) 0.084(10) 0.003(8) 0.000(8) 0.004(8)
C36 0.056(9) 0.066(9) 0.081(9) -0.002(8) 0.005(8) 0.006(8)
C37 0.046(7) 0.061(8) 0.060(8) 0.004(7) -0.003(7) 0.002(7)
C42 0.063(9) 0.067(9) 0.076(9) 0.008(8) -0.006(8) 0.000(8)
C41 0.064(9) 0.071(10) 0.072(9) 0.009(8) -0.001(8) 0.002(8)
C40 0.058(9) 0.070(10) 0.072(9) 0.007(8) 0.000(8) 0.003(8)
C39 0.057(9) 0.063(9) 0.064(9) 0.005(8) -0.002(8) -0.003(8)
C38 0.049(9) 0.056(9) 0.058(9) 0.004(8) 0.001(7) 0.002(8)
C43 0.058(8) 0.078(8) 0.077(8) 0.006(7) -0.006(7) -0.008(7)
C48 0.069(10) 0.087(10) 0.084(10) 0.007(8) -0.003(8) -0.010(8)
C47 0.078(10) 0.097(10) 0.091(10) 0.006(9) 0.008(9) -0.006(9)
C46 0.085(10) 0.100(11) 0.101(10) 0.008(9) 0.006(9) -0.007(9)
C45 0.084(10) 0.096(10) 0.101(10) 0.009(9) 0.008(9) -0.005(9)
C44 0.074(10) 0.087(10) 0.090(10) 0.010(9) 0.002(8) -0.006(8)
C49 0.058(8) 0.070(9) 0.070(9) 0.003(8) 0.000(8) 0.013(8)
C50 0.053(8) 0.063(8) 0.068(8) 0.002(9) 0.004(9) -0.002(7)
C51 0.046(8) 0.054(8) 0.067(8) -0.004(8) 0.004(8) -0.006(8)
C52 0.057(8) 0.059(8) 0.079(8) -0.007(7) 0.004(7) 0.000(7)
C53 0.072(10) 0.075(10) 0.093(10) -0.008(8) 0.015(8) -0.001(8)
C54 0.079(10) 0.086(10) 0.099(10) -0.006(9) 0.014(9) 0.004(9)
C55 0.072(10) 0.084(10) 0.092(10) -0.011(9) 0.003(9) 0.005(9)
C56 0.063(9) 0.080(10) 0.084(10) -0.014(9) -0.003(8) -0.003(8)
C57 0.051(9) 0.068(9) 0.076(9) -0.008(8) 0.000(8) -0.002(8)
C58 0.049(8) 0.053(8) 0.060(8) -0.005(7) -0.006(7) 0.001(7)
C63 0.064(9) 0.065(9) 0.072(9) -0.006(8) -0.011(8) 0.008(8)
C62 0.074(9) 0.075(10) 0.082(10) -0.006(8) -0.014(8) 0.006(8)
C61 0.071(9) 0.074(10) 0.080(10) -0.005(8) -0.009(8) 0.002(8)
C60 0.055(9) 0.066(9) 0.069(9) -0.006(8) -0.001(8) 0.001(8)
C59 0.047(9) 0.056(9) 0.059(9) -0.006(8) -0.002(7) 0.000(8)
C64 0.087(11) 0.087(11) 0.090(11) 0.002(8) -0.002(8) -0.001(8)
C65 0.097(12) 0.096(13) 0.100(12) 0.002(9) 0.000(9) 0.001(9)
C66 0.103(13) 0.101(13) 0.105(13) 0.000(9) 0.001(9) 0.000(9)
C67 0.103(13) 0.104(13) 0.108(13) -0.003(9) 0.001(9) -0.001(9)
C68 0.100(13) 0.100(13) 0.104(13) -0.003(9) -0.001(9) 0.000(9)
C69 0.097(12) 0.097(13) 0.100(12) -0.001(9) -0.002(9) -0.003(9)
C70 0.077(10) 0.079(10) 0.079(10) -0.001(8) 0.000(8) 0.004(8)
C71 0.078(12) 0.080(12) 0.081(12) -0.002(9) 0.000(9) 0.002(9)
C72 0.081(12) 0.082(13) 0.081(12) 0.001(9) 0.000(9) 0.003(9)
C73 0.081(12) 0.080(13) 0.080(12) 0.002(9) -0.003(9) 0.005(9)
C74 0.081(12) 0.081(13) 0.077(12) 0.003(9) 0.000(9) 0.002(9)
C75 0.080(12) 0.081(12) 0.078(12) 0.005(9) 0.002(9) 0.003(9)
C76 0.063(9) 0.065(10) 0.064(9) -0.001(8) 0.000(8) -0.002(8)
C77 0.061(11) 0.061(11) 0.061(11) 0.001(9) 0.000(9) -0.004(9)
C78 0.057(11) 0.057(11) 0.059(11) 0.002(9) 0.000(9) -0.007(9)
C79 0.050(11) 0.056(11) 0.054(11) 0.000(9) 0.001(9) -0.005(9)
C80 0.054(11) 0.056(11) 0.058(11) 0.000(9) 0.001(9) -0.003(9)
C81 0.059(11) 0.059(11) 0.061(11) 0.000(9) 0.001(9) -0.003(9)
C82 0.074(9) 0.071(10) 0.076(9) 0.001(8) 0.003(8) 0.001(8)
C83 0.075(11) 0.072(11) 0.078(11) 0.001(9) 0.007(9) 0.002(9)
C84 0.078(11) 0.076(11) 0.083(11) 0.000(9) -0.003(9) 0.001(9)
C85 0.079(11) 0.076(11) 0.080(11) 0.000(9) 0.001(9) -0.001(9)
C86 0.080(11) 0.077(11) 0.083(11) 0.000(9) 0.004(9) -0.001(9)
C87 0.076(11) 0.073(11) 0.074(11) 0.001(9) 0.001(9) 0.000(9)
B1 0.072(9) 0.074(9) 0.076(9) 0.000(8) -0.003(8) 0.001(8)

loop_
_atom_type_symbol
_atom_type_description
_atom_type_scat_dispersion_real
_atom_type_scat_dispersion_imag
_atom_type_scat_source
C C 0.0033 0.0016 'International Tables Vol C Tables 4.2.6.8 and 6.1.1.4'
H H 0.0000 0.0000 'International Tables Vol C Tables 4.2.6.8 and 6.1.1.4'
Au Au -2.0133 8.8022 'International Tables Vol C Tables 4.2.6.8 and 6.1.1.4'
B B 0.0013 0.0007 'International Tables Vol C Tables 4.2.6.8 and 6.1.1.4'
Cd Cd -0.8075 1.2024 'International Tables Vol C Tables 4.2.6.8 and 6.1.1.4'
P P 0.1023 0.0942 'International Tables Vol C Tables 4.2.6.8 and 6.1.1.4'
S S 0.1246 0.1234 'International Tables Vol C Tables 4.2.6.8 and 6.1.1.4'

loop_
_geom_angle_atom_site_label_1
_geom_angle_atom_site_label_2
_geom_angle_atom_site_label_3
_geom_angle
_geom_angle_site_symmetry_1
_geom_angle_site_symmetry_3
_geom_angle_publ_flag
Au2 Au1 Au2 63.75(4) 4_566 . ?
Au2 Au1 Au3 63.39(6) . . ?
Au2 Au1 Au3 63.39(6) 4_566 4_566 ?
Au2 Au1 Au3 116.90(6) . 4_566 ?
Au2 Au1 Au3 116.90(6) 4_566 . ?
Au2 Au1 Au5 63.24(7) . 4_566 ?
Au2 Au1 Au5 63.16(7) . . ?
Au2 Au1 Au5 63.24(7) 4_566 . ?
Au2 Au1 Au5 63.16(7) 4_566 4_566 ?
Au2 Au1 Au6 116.70(6) . . ?
Au2 Au1 Au6 63.32(6) . 4_566 ?
Au2 Au1 Au6 63.32(6) 4_566 . ?
Au2 Au1 Au6 116.70(6) 4_566 4_566 ?
Au2 Au1 Au7 116.79(3) 4_566 . ?
Au2 Au1 Au7 179.45(4) . . ?
Au2 Au1 Au7 116.79(3) . 4_566 ?
Au2 Au1 Au7 179.46(4) 4_566 4_566 ?
Au3 Au1 Au3 179.69(9) 4_566 . ?
Au4 Au1 Au2 116.11(7) . . ?
Au4 Au1 Au2 116.15(7) 4_566 . ?
Au4 Au1 Au2 116.15(7) . 4_566 ?
Au4 Au1 Au2 116.11(7) 4_566 4_566 ?
Au4 Au1 Au3 63.32(8) . . ?
Au4 Au1 Au3 116.50(8) 4_566 . ?
Au4 Au1 Au3 116.49(8) . 4_566 ?
Au4 Au1 Au3 63.32(8) 4_566 4_566 ?
Au4 Au1 Au4 117.52(5) 4_566 . ?
Au4 Au1 Au5 63.31(3) . . ?
Au4 Au1 Au5 179.17(4) . 4_566 ?
Au4 Au1 Au5 63.31(3) 4_566 4_566 ?
Au4 Au1 Au5 179.17(4) 4_566 . ?
Au4 Au1 Au6 63.32(8) . . ?
Au4 Au1 Au6 63.32(8) 4_566 4_566 ?
Au4 Au1 Au6 116.67(8) 4_566 . ?
Au4 Au1 Au6 116.67(8) . 4_566 ?
Au4 Au1 Au7 63.67(7) . . ?
Au4 Au1 Au7 63.74(7) 4_566 . ?
Au4 Au1 Au7 63.74(7) . 4_566 ?
Au4 Au1 Au7 63.67(7) 4_566 4_566 ?
Au5 Au1 Au3 63.73(8) . . ?
Au5 Au1 Au3 63.73(8) 4_566 4_566 ?
Au5 Au1 Au3 116.45(8) . 4_566 ?
Au5 Au1 Au3 116.45(8) 4_566 . ?
Au5 Au1 Au5 115.86(5) 4_566 . ?
Au5 Au1 Au6 63.61(8) . . ?
Au5 Au1 Au6 116.40(8) . 4_566 ?
Au5 Au1 Au6 116.39(8) 4_566 . ?
Au5 Au1 Au6 63.62(8) 4_566 4_566 ?
Au5 Au1 Au7 116.95(7) 4_566 4_566 ?
Au5 Au1 Au7 116.99(7) . 4_566 ?
Au5 Au1 Au7 116.95(7) . . ?
Au5 Au1 Au7 116.99(7) 4_566 . ?
Au6 Au1 Au3 63.23(3) 4_566 . ?
Au6 Au1 Au3 116.77(3) . . ?
Au6 Au1 Au3 116.77(3) 4_566 4_566 ?
Au6 Au1 Au3 63.23(3) . 4_566 ?
Au6 Au1 Au6 179.98(10) . 4_566 ?
Au7 Au1 Au3 116.13(6) 4_566 4_566 ?
Au7 Au1 Au3 63.57(6) . 4_566 ?
Au7 Au1 Au3 116.13(6) . . ?
Au7 Au1 Au3 63.57(6) 4_566 . ?
Au7 Au1 Au6 63.70(5) 4_566 4_566 ?
Au7 Au1 Au6 63.70(5) . . ?
Au7 Au1 Au6 116.28(6) . 4_566 ?
Au7 Au1 Au6 116.28(6) 4_566 . ?
Au7 Au1 Au7 62.67(4) . 4_566 ?
Au1 Au2 Au2 58.12(2) . 4_566 ?
Au1 Au2 Au3 58.62(5) . . ?
Au1 Au2 Au5 58.42(4) . 4_566 ?
Au1 Au2 Au5 58.46(4) . . ?
Au1 Au2 Au6 58.62(5) . 4_566 ?
Au3 Au2 Au2 108.25(8) . 4_566 ?
Au5 Au2 Au2 59.70(10) 4_566 4_566 ?
Au5 Au2 Au2 59.81(10) . 4_566 ?
Au5 Au2 Au3 108.47(5) 4_566 . ?
Au5 Au2 Au3 60.56(7) . . ?
Au5 Au2 Au5 107.99(4) . 4_566 ?
Au5 Au2 Au6 108.57(5) . 4_566 ?
Au5 Au2 Au6 60.43(8) 4_566 4_566 ?
Au6 Au2 Au2 108.13(8) 4_566 4_566 ?
Au6 Au2 Au3 60.10(3) 4_566 . ?
S3 Au2 Au1 170.34(19) . . ?
S3 Au2 Au2 112.34(17) . 4_566 ?
S3 Au2 Au3 127.9(3) . . ?
S3 Au2 Au5 116.7(4) . . ?
S3 Au2 Au5 119.6(4) . 4_566 ?
S3 Au2 Au6 129.9(3) . 4_566 ?
Au1 Au3 Au2 57.99(5) . . ?
Au1 Au3 Au4 58.00(6) . . ?
Au1 Au3 Au5 57.86(6) . . ?
Au1 Au3 Au6 58.34(7) . 4_566 ?
Au1 Au3 Au7 58.02(5) . 4_566 ?
Au2 Au3 Au5 59.42(6) . . ?
Au2 Au3 Au6 59.88(8) . 4_566 ?
Au2 Au3 Au7 107.65(7) . 4_566 ?
Au4 Au3 Au2 107.23(8) . . ?
Au4 Au3 Au5 59.58(6) . . ?
Au4 Au3 Au6 108.11(10) . 4_566 ?
Au4 Au3 Au7 60.08(6) . 4_566 ?
Au6 Au3 Au5 107.49(10) 4_566 . ?
Au6 Au3 Au7 60.19(8) 4_566 4_566 ?
Au7 Au3 Au5 107.48(8) 4_566 . ?
P2 Au3 Au1 172.3(3) 4_566 . ?
P2 Au3 Au2 121.9(3) 4_566 . ?
P2 Au3 Au4 126.2(3) 4_566 . ?
P2 Au3 Au5 129.5(3) 4_566 . ?
P2 Au3 Au6 114.4(3) 4_566 4_566 ?
P2 Au3 Au7 117.1(3) 4_566 4_566 ?
Au1 Au4 Au3 58.68(5) . . ?
Au1 Au4 Au5 58.41(3) . . ?
Au1 Au4 Au6 58.64(5) . . ?
Au1 Au4 Au7 58.31(4) . . ?
Au1 Au4 Au7 58.27(4) . 4_566 ?
Au3 Au4 Au7 107.90(6) . . ?
Au3 Au4 Au7 60.21(7) . 4_566 ?
Au5 Au4 Au3 60.53(9) . . ?
Au5 Au4 Au6 60.41(9) . . ?
Au5 Au4 Au7 108.34(7) . 4_566 ?
Au5 Au4 Au7 108.39(7) . . ?
Au6 Au4 Au3 108.97(4) . . ?
Au6 Au4 Au7 60.35(7) . . ?
Au6 Au4 Au7 107.92(6) . 4_566 ?
Au7 Au4 Au7 59.14(4) . 4_566 ?
S2 Au4 Au1 176.90(16) . . ?
S2 Au4 Au3 121.8(5) . . ?
S2 Au4 Au5 124.66(14) . . ?
S2 Au4 Au6 122.7(5) . . ?
S2 Au4 Au7 119.4(3) . . ?
S2 Au4 Au7 119.0(3) . 4_566 ?
Au1 Au5 Au2 58.33(4) . 4_566 ?
Au1 Au5 Au2 58.38(4) . . ?
Au1 Au5 Au3 58.40(5) . . ?
Au1 Au5 Au4 58.28(3) . . ?
Au1 Au5 Au6 58.42(5) . . ?
Au2 Au5 Au2 60.48(4) . 4_566 ?
Au2 Au5 Au3 60.03(7) . . ?
Au2 Au5 Au3 108.36(6) 4_566 . ?
Au2 Au5 Au4 107.96(8) . . ?
Au2 Au5 Au4 107.91(7) 4_566 . ?
Au2 Au5 Au6 59.96(7) 4_566 . ?
Au2 Au5 Au6 108.38(6) . . ?
Au4 Au5 Au3 59.89(9) . . ?
Au4 Au5 Au6 59.93(9) . . ?
Au6 Au5 Au3 108.07(4) . . ?
S1 Au5 Au1 175.27(14) . . ?
S1 Au5 Au2 117.6(3) . 4_566 ?
S1 Au5 Au2 118.0(3) . . ?
S1 Au5 Au3 123.3(5) . . ?
S1 Au5 Au4 126.43(14) . . ?
S1 Au5 Au6 122.6(5) . . ?
Au1 Au6 Au2 58.07(5) . 4_566 ?
Au1 Au6 Au3 58.42(7) . 4_566 ?
Au1 Au6 Au4 58.04(6) . . ?
Au1 Au6 Au5 57.96(6) . . ?
Au1 Au6 Au7 58.00(5) . . ?
Au2 Au6 Au3 60.03(8) 4_566 4_566 ?
Au2 Au6 Au5 59.61(6) 4_566 . ?
Au2 Au6 Au7 107.67(7) 4_566 . ?
Au3 Au6 Au5 107.77(10) 4_566 . ?
Au3 Au6 Au7 60.06(8) 4_566 . ?
Au4 Au6 Au2 107.42(8) . 4_566 ?
Au4 Au6 Au3 108.07(10) . 4_566 ?
Au4 Au6 Au5 59.66(6) . . ?
Au4 Au6 Au7 59.98(6) . . ?
Au5 Au6 Au7 107.51(8) . . ?
P1 Au6 Au1 172.0(3) . . ?
P1 Au6 Au2 121.9(3) . 4_566 ?
P1 Au6 Au3 114.0(3) . 4_566 ?
P1 Au6 Au4 126.2(3) . . ?
P1 Au6 Au5 129.7(3) . . ?
P1 Au6 Au7 116.9(3) . . ?
Au1 Au7 Au3 58.40(5) . 4_566 ?
Au1 Au7 Au4 58.02(4) . . ?
Au1 Au7 Au4 57.98(4) . 4_566 ?
Au1 Au7 Au6 58.30(5) . . ?
Au1 Au7 Au7 58.67(2) . 4_566 ?
Au3 Au7 Au6 59.75(3) 4_566 . ?
Au4 Au7 Au3 107.57(5) . 4_566 ?
Au4 Au7 Au3 59.71(7) 4_566 4_566 ?
Au4 Au7 Au4 107.96(4) . 4_566 ?
Au4 Au7 Au6 59.67(7) . . ?
Au4 Au7 Au6 107.46(5) 4_566 . ?
Au7 Au7 Au3 108.49(8) 4_566 4_566 ?
Au7 Au7 Au4 60.49(10) 4_566 . ?
Au7 Au7 Au4 60.38(10) 4_566 4_566 ?
Au7 Au7 Au6 108.45(8) 4_566 . ?
S5 Au7 Au1 170.3(2) . . ?
S5 Au7 Au3 130.4(3) . 4_566 ?
S5 Au7 Au4 120.5(4) . 4_566 ?
S5 Au7 Au4 116.9(4) . . ?
S5 Au7 Au6 128.0(3) . . ?
S5 Au7 Au7 111.76(17) . 4_566 ?
S2 Au8 Cd2 130.59(15) . . ?
S4 Au8 Cd2 50.42(15) 4_566 . ?
S4 Au8 S2 178.2(7) 4_566 . ?
S1 Au9 Cd1 128.46(15) . . ?
S1 Au9 S6 178.5(7) . 4_566 ?
S6 Au9 Cd1 52.23(17) 4_566 . ?
Au9 Cd1 Au9 157.13(7) . 4_566 ?
S3 Cd1 Au9 86.9(4) . 4_566 ?
S3 Cd1 Au9 83.8(4) . . ?
S3 Cd1 Au9 86.9(4) 4_566 . ?
S3 Cd1 Au9 83.8(4) 4_566 4_566 ?
S3 Cd1 S3 131.2(3) 4_566 . ?
S3 Cd1 S6 102.5(6) . 4_566 ?
S3 Cd1 S6 103.7(6) 4_566 4_566 ?
S3 Cd1 S6 102.5(6) 4_566 . ?
S3 Cd1 S6 103.7(6) . . ?
S6 Cd1 Au9 158.08(15) . . ?
S6 Cd1 Au9 44.78(14) . 4_566 ?
S6 Cd1 Au9 44.78(14) 4_566 . ?
S6 Cd1 Au9 158.08(15) 4_566 4_566 ?
S6 Cd1 S6 113.3(3) . 4_566 ?
Au8 Cd2 Au8 153.04(7) . 4_566 ?
S4 Cd2 Au8 43.35(13) 4_566 . ?
S4 Cd2 Au8 43.35(12) . 4_566 ?
S4 Cd2 Au8 163.58(14) 4_566 4_566 ?
S4 Cd2 Au8 163.58(14) . . ?
S4 Cd2 S4 120.3(3) 4_566 . ?
S5 Cd2 Au8 82.6(4) . . ?
S5 Cd2 Au8 82.6(4) 4_566 4_566 ?
S5 Cd2 Au8 86.2(4) 4_566 . ?
S5 Cd2 Au8 86.2(4) . 4_566 ?
S5 Cd2 S4 102.8(6) 4_566 4_566 ?
S5 Cd2 S4 101.3(6) . 4_566 ?
S5 Cd2 S4 102.8(6) . . ?
S5 Cd2 S4 101.3(6) 4_566 . ?
S5 Cd2 S5 130.2(3) 4_566 . ?
Au9 S1 Au5 99.7(2) . . ?
C13 S1 Au5 105.0(12) . . ?
C13 S1 Au9 109.0(13) . . ?
Au8 S2 Au4 97.2(2) . . ?
C19 S2 Au4 117.6(13) . . ?
C19 S2 Au8 110.5(12) . . ?
Au2 S3 Cd1 92.0(2) . . ?
C7 S3 Au2 119.5(13) . . ?
C7 S3 Cd1 114.3(14) . . ?
Au8 S4 Cd2 86.23(18) 4_566 . ?
C25 S4 Au8 105.3(12) . 4_566 ?
C25 S4 Cd2 108.2(11) . . ?
Au7 S5 Cd2 93.1(2) . . ?
C31 S5 Au7 121.1(11) . . ?
C31 S5 Cd2 114.1(13) . . ?
Au9 S6 Cd1 83.00(18) 4_566 . ?
C1 S6 Au9 101.7(15) . 4_566 ?
C1 S6 Cd1 101.6(14) . . ?
C37 P1 Au6 116.5(10) . . ?
C37 P1 C43 107.1(12) . . ?
C43 P1 Au6 111.8(10) . . ?
C49 P1 Au6 114.3(12) . . ?
C49 P1 C37 119.9(15) . . ?
C49 P1 C43 81.1(11) . . ?
C51 P2 Au3 103.2(12) . 4_566 ?
C51 P2 C52 86.6(13) . . ?
C52 P2 Au3 113.9(9) . 4_566 ?
C58 P2 Au3 113.2(9) . 4_566 ?
C58 P2 C51 134.7(15) . . ?
C58 P2 C52 101.6(11) . . ?
S6 C1 H1 112.5 . . ?
C2 C1 S6 115(3) . . ?
C2 C1 H1 112.5 . . ?
C6 C1 S6 105(2) . . ?
C6 C1 H1 112.5 . . ?
C6 C1 C2 99(3) . . ?
C1 C2 H2A 105.8 . . ?
C1 C2 H2B 105.8 . . ?
H2A C2 H2B 106.2 . . ?
C3 C2 C1 126(4) . . ?
C3 C2 H2A 105.8 . . ?
C3 C2 H2B 105.8 . . ?
C2 C3 H3A 108.6 . . ?
C2 C3 H3B 108.6 . . ?
C2 C3 C4 115(3) . . ?
H3A C3 H3B 107.6 . . ?
C4 C3 H3A 108.6 . . ?
C4 C3 H3B 108.6 . . ?
C3 C4 H4A 110.8 . . ?
C3 C4 H4B 110.8 . . ?
H4A C4 H4B 108.9 . . ?
C5 C4 C3 105(2) . . ?
C5 C4 H4A 110.8 . . ?
C5 C4 H4B 110.8 . . ?
C4 C5 H5A 103.6 . . ?
C4 C5 H5B 103.6 . . ?
C4 C5 C6 135(3) . . ?
H5A C5 H5B 105.3 . . ?
C6 C5 H5A 103.6 . . ?
C6 C5 H5B 103.6 . . ?
C1 C6 C5 108(2) . . ?
C1 C6 H6A 110.1 . . ?
C1 C6 H6B 110.1 . . ?
C5 C6 H6A 110.1 . . ?
C5 C6 H6B 110.1 . . ?
H6A C6 H6B 108.4 . . ?
S3 C7 H7 111.1 . . ?
C8 C7 S3 108(3) . . ?
C8 C7 H7 111.1 . . ?
C8 C7 C12 113(3) . . ?
C12 C7 S3 102(2) . . ?
C12 C7 H7 111.1 . . ?
C7 C8 H8A 109.4 . . ?
C7 C8 H8B 109.4 . . ?
H8A C8 H8B 108.0 . . ?
C9 C8 C7 111(3) . . ?
C9 C8 H8A 109.4 . . ?
C9 C8 H8B 109.4 . . ?
C8 C9 H9A 109.7 . . ?
C8 C9 H9B 109.7 . . ?
C8 C9 C10 110(3) . . ?
H9A C9 H9B 108.2 . . ?
C10 C9 H9A 109.7 . . ?
C10 C9 H9B 109.7 . . ?
C9 C10 H10A 109.0 . . ?
C9 C10 H10B 109.0 . . ?
H10A C10 H10B 107.8 . . ?
C11 C10 C9 113(4) . . ?
C11 C10 H10A 109.0 . . ?
C11 C10 H10B 109.0 . . ?
C10 C11 H11A 108.7 . . ?
C10 C11 H11B 108.7 . . ?
H11A C11 H11B 107.6 . . ?
C12 C11 C10 114(3) . . ?
C12 C11 H11A 108.7 . . ?
C12 C11 H11B 108.7 . . ?
C7 C12 H12A 112.8 . . ?
C7 C12 H12B 112.8 . . ?
C11 C12 C7 95(3) . . ?
C11 C12 H12A 112.8 . . ?
C11 C12 H12B 112.8 . . ?
H12A C12 H12B 110.3 . . ?
S1 C13 H13 115.3 . . ?
C14 C13 S1 111(3) . . ?
C14 C13 H13 115.3 . . ?
C14 C13 C18 94(2) . . ?
C18 C13 S1 104(3) . . ?
C18 C13 H13 115.3 . . ?
C13 C14 H14A 109.5 . . ?
C13 C14 H14B 109.5 . . ?
C13 C14 C15 111(3) . . ?
H14A C14 H14B 108.1 . . ?
C15 C14 H14A 109.5 . . ?
C15 C14 H14B 109.5 . . ?
C14 C15 H15A 111.2 . . ?
C14 C15 H15B 111.2 . . ?
H15A C15 H15B 109.1 . . ?
C16 C15 C14 103(3) . . ?
C16 C15 H15A 111.2 . . ?
C16 C15 H15B 111.2 . . ?
C15 C16 H16A 108.9 . . ?
C15 C16 H16B 108.9 . . ?
C15 C16 C17 113(3) . . ?
H16A C16 H16B 107.8 . . ?
C17 C16 H16A 108.9 . . ?
C17 C16 H16B 108.9 . . ?
C16 C17 H17A 112.4 . . ?
C16 C17 H17B 112.4 . . ?
H17A C17 H17B 110.0 . . ?
C18 C17 C16 97(3) . . ?
C18 C17 H17A 112.4 . . ?
C18 C17 H17B 112.4 . . ?
C13 C18 H18A 108.9 . . ?
C13 C18 H18B 108.9 . . ?
C17 C18 C13 113(3) . . ?
C17 C18 H18A 108.9 . . ?
C17 C18 H18B 108.9 . . ?
H18A C18 H18B 107.7 . . ?
S2 C19 H19 111.3 . . ?
C20 C19 S2 111(2) . . ?
C20 C19 H19 111.3 . . ?
C20 C19 C24 103(2) . . ?
C24 C19 S2 108(2) . . ?
C24 C19 H19 111.3 . . ?
C19 C20 H20A 109.6 . . ?
C19 C20 H20B 109.6 . . ?
H20A C20 H20B 108.1 . . ?
C21 C20 C19 110(3) . . ?
C21 C20 H20A 109.6 . . ?
C21 C20 H20B 109.6 . . ?
C20 C21 H21A 109.1 . . ?
C20 C21 H21B 109.1 . . ?
C20 C21 C22 112(3) . . ?
H21A C21 H21B 107.8 . . ?
C22 C21 H21A 109.1 . . ?
C22 C21 H21B 109.1 . . ?
C21 C22 H22A 110.3 . . ?
C21 C22 H22B 110.3 . . ?
C21 C22 C23 107(3) . . ?
H22A C22 H22B 108.6 . . ?
C23 C22 H22A 110.3 . . ?
C23 C22 H22B 110.3 . . ?
C22 C23 H23A 109.4 . . ?
C22 C23 H23B 109.4 . . ?
C22 C23 C24 111(3) . . ?
H23A C23 H23B 108.0 . . ?
C24 C23 H23A 109.4 . . ?
C24 C23 H23B 109.4 . . ?
C19 C24 C23 111(3) . . ?
C19 C24 H24A 109.4 . . ?
C19 C24 H24B 109.4 . . ?
C23 C24 H24A 109.4 . . ?
C23 C24 H24B 109.4 . . ?
H24A C24 H24B 108.0 . . ?
S4 C25 H25 105.1 . . ?
C26 C25 S4 114(2) . . ?
C26 C25 H25 105.1 . . ?
C26 C25 C30 117(3) . . ?
C30 C25 S4 110(2) . . ?
C30 C25 H25 105.1 . . ?
C25 C26 H26A 109.3 . . ?
C25 C26 H26B 109.3 . . ?
C25 C26 C27 112(3) . . ?
H26A C26 H26B 107.9 . . ?
C27 C26 H26A 109.3 . . ?
C27 C26 H26B 109.3 . . ?
C26 C27 H27A 110.3 . . ?
C26 C27 H27B 110.3 . . ?
C26 C27 C28 107(3) . . ?
H27A C27 H27B 108.5 . . ?
C28 C27 H27A 110.3 . . ?
C28 C27 H27B 110.3 . . ?
C27 C28 H28A 105.8 . . ?
C27 C28 H28B 105.8 . . ?
H28A C28 H28B 106.2 . . ?
C29 C28 C27 126(3) . . ?
C29 C28 H28A 105.8 . . ?
C29 C28 H28B 105.8 . . ?
C28 C29 H29A 110.2 . . ?
C28 C29 H29B 110.2 . . ?
C28 C29 C30 108(3) . . ?
H29A C29 H29B 108.5 . . ?
C30 C29 H29A 110.2 . . ?
C30 C29 H29B 110.2 . . ?
C25 C30 H30A 108.5 . . ?
C25 C30 H30B 108.5 . . ?
C29 C30 C25 115(3) . . ?
C29 C30 H30A 108.5 . . ?
C29 C30 H30B 108.5 . . ?
H30A C30 H30B 107.5 . . ?
S5 C31 H31 109.5 . . ?
C32 C31 S5 106(2) . . ?
C32 C31 H31 109.5 . . ?
C36 C31 S5 115(3) . . ?
C36 C31 H31 109.5 . . ?
C36 C31 C32 107(3) . . ?
C31 C32 H32A 107.4 . . ?
C31 C32 H32B 107.4 . . ?
H32A C32 H32B 106.9 . . ?
C33 C32 C31 120(3) . . ?
C33 C32 H32A 107.4 . . ?
C33 C32 H32B 107.4 . . ?
C32 C33 H33A 105.2 . . ?
C32 C33 H33B 105.2 . . ?
C32 C33 C34 128(3) . . ?
H33A C33 H33B 105.9 . . ?
C34 C33 H33A 105.2 . . ?
C34 C33 H33B 105.2 . . ?
C33 C34 H34A 111.4 . . ?
C33 C34 H34B 111.4 . . ?
C33 C34 C35 102(3) . . ?
H34A C34 H34B 109.2 . . ?
C35 C34 H34A 111.4 . . ?
C35 C34 H34B 111.4 . . ?
C34 C35 H35A 105.3 . . ?
C34 C35 H35B 105.3 . . ?
H35A C35 H35B 106.0 . . ?
C36 C35 C34 128(3) . . ?
C36 C35 H35A 105.3 . . ?
C36 C35 H35B 105.3 . . ?
C31 C36 C35 111(3) . . ?
C31 C36 H36A 109.5 . . ?
C31 C36 H36B 109.5 . . ?
C35 C36 H36A 109.5 . . ?
C35 C36 H36B 109.5 . . ?
H36A C36 H36B 108.1 . . ?
C42 C37 P1 121.5(14) . . ?
C42 C37 C38 120.0 . . ?
C38 C37 P1 118.5(14) . . ?
C37 C42 H42 120.0 . . ?
C41 C42 C37 120.0 . . ?
C41 C42 H42 120.0 . . ?
C42 C41 H41 120.0 . . ?
C42 C41 C40 120.0 . . ?
C40 C41 H41 120.0 . . ?
C41 C40 H40 120.0 . . ?
C39 C40 C41 120.0 . . ?
C39 C40 H40 120.0 . . ?
C40 C39 H39 120.0 . . ?
C38 C39 C40 120.0 . . ?
C38 C39 H39 120.0 . . ?
C37 C38 H38 120.0 . . ?
C39 C38 C37 120.0 . . ?
C39 C38 H38 120.0 . . ?
C48 C43 P1 122.2(16) . . ?
C48 C43 C44 120.0 . . ?
C44 C43 P1 116.1(16) . . ?
C43 C48 H48 120.0 . . ?
C47 C48 C43 120.0 . . ?
C47 C48 H48 120.0 . . ?
C48 C47 H47 120.0 . . ?
C48 C47 C46 120.0 . . ?
C46 C47 H47 120.0 . . ?
C47 C46 H46 120.0 . . ?
C45 C46 C47 120.0 . . ?
C45 C46 H46 120.0 . . ?
C46 C45 H45 120.0 . . ?
C44 C45 C46 120.0 . . ?
C44 C45 H45 120.0 . . ?
C43 C44 H44 120.0 . . ?
C45 C44 C43 120.0 . . ?
C45 C44 H44 120.0 . . ?
P1 C49 H49A 105.9 . . ?
P1 C49 H49B 105.9 . . ?
H49A C49 H49B 106.2 . . ?
C50 C49 P1 126(2) . . ?
C50 C49 H49A 105.9 . . ?
C50 C49 H49B 105.9 . . ?
C49 C50 H50A 110.5 . . ?
C49 C50 H50B 110.5 . . ?
C49 C50 C51 106(2) . . ?
H50A C50 H50B 108.7 . . ?
C51 C50 H50A 110.5 . . ?
C51 C50 H50B 110.5 . . ?
P2 C51 H51A 109.5 . . ?
P2 C51 H51B 109.5 . . ?
C50 C51 P2 111(2) . . ?
C50 C51 H51A 109.5 . . ?
C50 C51 H51B 109.5 . . ?
H51A C51 H51B 108.1 . . ?
C53 C52 P2 121.8(14) . . ?
C53 C52 C57 120.0 . . ?
C57 C52 P2 118.1(14) . . ?
C52 C53 H53 120.0 . . ?
C54 C53 C52 120.0 . . ?
C54 C53 H53 120.0 . . ?
C53 C54 H54 120.0 . . ?
C55 C54 C53 120.0 . . ?
C55 C54 H54 120.0 . . ?
C54 C55 H55 120.0 . . ?
C54 C55 C56 120.0 . . ?
C56 C55 H55 120.0 . . ?
C55 C56 H56 120.0 . . ?
C57 C56 C55 120.0 . . ?
C57 C56 H56 120.0 . . ?
C52 C57 H57 120.0 . . ?
C56 C57 C52 120.0 . . ?
C56 C57 H57 120.0 . . ?
C63 C58 P2 122.8(13) . . ?
C63 C58 C59 120.0 . . ?
C59 C58 P2 117.0(13) . . ?
C58 C63 H63 120.0 . . ?
C58 C63 C62 120.0 . . ?
C62 C63 H63 120.0 . . ?
C63 C62 H62 120.0 . . ?
C61 C62 C63 120.0 . . ?
C61 C62 H62 120.0 . . ?
C62 C61 H61 120.0 . . ?
C60 C61 C62 120.0 . . ?
C60 C61 H61 120.0 . . ?
C61 C60 H60 120.0 . . ?
C59 C60 C61 120.0 . . ?
C59 C60 H60 120.0 . . ?
C58 C59 H59 120.0 . . ?
C60 C59 C58 120.0 . . ?
C60 C59 H59 120.0 . . ?
C65 C64 C69 120.0 . . ?
C65 C64 B1 135(3) . . ?
C69 C64 B1 105(3) . . ?
C64 C65 H65 120.0 . . ?
C64 C65 C66 120.0 . . ?
C66 C65 H65 120.0 . . ?
C65 C66 H66 120.0 . . ?
C67 C66 C65 120.0 . . ?
C67 C66 H66 120.0 . . ?
C66 C67 H67 120.0 . . ?
C66 C67 C68 120.0 . . ?
C68 C67 H67 120.0 . . ?
C67 C68 H68 120.0 . . ?
C67 C68 C69 120.0 . . ?
C69 C68 H68 120.0 . . ?
C64 C69 H69 120.0 . . ?
C68 C69 C64 120.0 . . ?
C68 C69 H69 120.0 . . ?
C71 C70 C75 120.0 . . ?
C71 C70 B1 115(4) . . ?
C75 C70 B1 125(4) . . ?
C70 C71 H71 120.0 . . ?
C70 C71 C72 120.0 . . ?
C72 C71 H71 120.0 . . ?
C71 C72 H72 120.0 . . ?
C73 C72 C71 120.0 . . ?
C73 C72 H72 120.0 . . ?
C72 C73 H73 120.0 . . ?
C72 C73 C74 120.0 . . ?
C74 C73 H73 120.0 . . ?
C73 C74 H74 120.0 . . ?
C73 C74 C75 120.0 . . ?
C75 C74 H74 120.0 . . ?
C70 C75 H75 120.0 . . ?
C74 C75 C70 120.0 . . ?
C74 C75 H75 120.0 . . ?
C77 C76 C81 120.0 . . ?
C77 C76 B1 115(3) . . ?
C81 C76 B1 123(3) . . ?
C76 C77 H77 120.0 . . ?
C78 C77 C76 120.0 . . ?
C78 C77 H77 120.0 . . ?
C77 C78 H78 120.0 . . ?
C77 C78 C79 120.0 . . ?
C79 C78 H78 120.0 . . ?
C78 C79 H79 120.0 . . ?
C78 C79 C80 120.0 . . ?
C80 C79 H79 120.0 . . ?
C79 C80 H80 120.0 . . ?
C81 C80 C79 120.0 . . ?
C81 C80 H80 120.0 . . ?
C76 C81 H81 120.0 . . ?
C80 C81 C76 120.0 . . ?
C80 C81 H81 120.0 . . ?
C83 C82 C87 120.0 . . ?
C83 C82 B1 116(3) . . ?
C87 C82 B1 123(2) . . ?
C82 C83 H83 120.0 . . ?
C84 C83 C82 120.0 . . ?
C84 C83 H83 120.0 . . ?
C83 C84 H84 120.0 . . ?
C83 C84 C85 120.0 . . ?
C85 C84 H84 120.0 . . ?
C84 C85 H85 120.0 . . ?
C84 C85 C86 120.0 . . ?
C86 C85 H85 120.0 . . ?
C85 C86 H86 120.0 . . ?
C85 C86 C87 120.0 . . ?
C87 C86 H86 120.0 . . ?
C82 C87 H87 120.0 . . ?
C86 C87 C82 120.0 . . ?
C86 C87 H87 120.0 . . ?
C64 B1 C70 108(2) . . ?
C64 B1 C76 115(3) . . ?
C64 B1 C82 110(2) . . ?
C76 B1 C70 99(3) . . ?
C82 B1 C70 110(2) . . ?
C82 B1 C76 114(3) . . ?

loop_
_geom_bond_atom_site_label_1
_geom_bond_atom_site_label_2
_geom_bond_distance
_geom_bond_site_symmetry_2
_geom_bond_publ_flag
Au1 Au2 2.7449(12) 4_566 ?
Au1 Au2 2.7450(12) . ?
Au1 Au3 2.764(2) . ?
Au1 Au3 2.764(2) 4_566 ?
Au1 Au4 2.7437(10) . ?
Au1 Au4 2.7436(10) 4_566 ?
Au1 Au5 2.7475(10) 4_566 ?
Au1 Au5 2.7475(10) . ?
Au1 Au6 2.761(2) 4_566 ?
Au1 Au6 2.761(2) . ?
Au1 Au7 2.7522(12) 4_566 ?
Au1 Au7 2.7522(12) . ?
Au2 Au2 2.8991(19) 4_566 ?
Au2 Au3 2.894(3) . ?
Au2 Au5 2.880(3) 4_566 ?
Au2 Au5 2.876(3) . ?
Au2 Au6 2.890(2) 4_566 ?
Au2 S3 2.321(6) . ?
Au3 Au4 2.891(4) . ?
Au3 Au5 2.910(4) . ?
Au3 Au6 2.8964(15) 4_566 ?
Au3 Au7 2.906(3) 4_566 ?
Au3 P2 2.276(12) 4_566 ?
Au4 Au5 2.8817(12) . ?
Au4 Au6 2.889(3) . ?
Au4 Au7 2.902(3) 4_566 ?
Au4 Au7 2.899(3) . ?
Au4 S2 2.334(6) . ?
Au5 Au6 2.903(4) . ?
Au5 S1 2.341(5) . ?
Au6 Au7 2.909(2) . ?
Au6 P1 2.304(12) . ?
Au7 Au7 2.8624(18) 4_566 ?
Au7 S5 2.302(6) . ?
Au8 Cd2 3.3231(12) . ?
Au8 S2 2.286(5) . ?
Au8 S4 2.286(6) 4_566 ?
Au9 Cd1 3.2300(12) . ?
Au9 S1 2.283(5) . ?
Au9 S6 2.292(6) 4_566 ?
Cd1 S3 2.561(7) 4_566 ?
Cd1 S3 2.561(7) . ?
Cd1 S6 2.572(6) . ?
Cd1 S6 2.572(6) 4_566 ?
Cd2 S4 2.567(6) . ?
Cd2 S4 2.567(6) 4_566 ?
Cd2 S5 2.520(7) 4_566 ?
Cd2 S5 2.520(7) . ?
S1 C13 1.73(4) . ?
S2 C19 1.65(4) . ?
S3 C7 1.65(4) . ?
S4 C25 1.72(4) . ?
S5 C31 1.65(4) . ?
S6 C1 1.65(2) . ?
P1 C37 1.777(18) . ?
P1 C43 1.88(2) . ?
P1 C49 1.69(2) . ?
P2 C51 1.80(3) . ?
P2 C52 1.88(2) . ?
P2 C58 1.770(18) . ?
C1 H1 0.8500 . ?
C1 C2 1.54(3) . ?
C1 C6 1.53(2) . ?
C2 H2A 0.8500 . ?
C2 H2B 0.8500 . ?
C2 C3 1.50(3) . ?
C3 H3A 0.8500 . ?
C3 H3B 0.8500 . ?
C3 C4 1.55(3) . ?
C4 H4A 0.8500 . ?
C4 H4B 0.8500 . ?
C4 C5 1.54(3) . ?
C5 H5A 0.8000 . ?
C5 H5B 0.8000 . ?
C5 C6 1.552(19) . ?
C6 H6A 0.8500 . ?
C6 H6B 0.8500 . ?
C7 H7 0.8500 . ?
C7 C8 1.53(3) . ?
C7 C12 1.57(2) . ?
C8 H8A 0.8500 . ?
C8 H8B 0.8500 . ?
C8 C9 1.50(3) . ?
C9 H9A 0.8500 . ?
C9 H9B 0.8500 . ?
C9 C10 1.58(3) . ?
C10 H10A 0.8500 . ?
C10 H10B 0.8500 . ?
C10 C11 1.54(3) . ?
C11 H11A 0.8500 . ?
C11 H11B 0.8500 . ?
C11 C12 1.51(2) . ?
C12 H12A 0.8500 . ?
C12 H12B 0.8500 . ?
C13 H13 0.8500 . ?
C13 C14 1.511(19) . ?
C13 C18 1.520(18) . ?
C14 H14A 0.8500 . ?
C14 H14B 0.8500 . ?
C14 C15 1.514(19) . ?
C15 H15A 0.8500 . ?
C15 H15B 0.8500 . ?
C15 C16 1.512(19) . ?
C16 H16A 0.8500 . ?
C16 H16B 0.8500 . ?
C16 C17 1.528(19) . ?
C17 H17A 0.8500 . ?
C17 H17B 0.8500 . ?
C17 C18 1.499(19) . ?
C18 H18A 0.8000 . ?
C18 H18B 0.8000 . ?
C19 H19 0.8500 . ?
C19 C20 1.53(2) . ?
C19 C24 1.53(2) . ?
C20 H20A 0.9700 . ?
C20 H20B 0.9700 . ?
C20 C21 1.50(2) . ?
C21 H21A 0.8500 . ?
C21 H21B 0.8500 . ?
C21 C22 1.53(2) . ?
C22 H22A 0.8500 . ?
C22 H22B 0.8500 . ?
C22 C23 1.54(2) . ?
C23 H23A 0.8500 . ?
C23 H23B 0.8500 . ?
C23 C24 1.54(2) . ?
C24 H24A 0.8500 . ?
C24 H24B 0.8500 . ?
C25 H25 0.8500 . ?
C25 C26 1.51(2) . ?
C25 C30 1.57(2) . ?
C26 H26A 0.8500 . ?
C26 H26B 0.8500 . ?
C26 C27 1.53(2) . ?
C27 H27A 0.8500 . ?
C27 H27B 0.8500 . ?
C27 C28 1.54(2) . ?
C28 H28A 0.8500 . ?
C28 H28B 0.8500 . ?
C28 C29 1.50(2) . ?
C29 H29A 0.8500 . ?
C29 H29B 0.8500 . ?
C29 C30 1.51(2) . ?
C30 H30A 0.8500 . ?
C30 H30B 0.8500 . ?
C31 H31 0.8500 . ?
C31 C32 1.53(2) . ?
C31 C36 1.52(2) . ?
C32 H32A 0.8500 . ?
C32 H32B 0.8500 . ?
C32 C33 1.48(2) . ?
C33 H33A 0.8500 . ?
C33 H33B 0.8500 . ?
C33 C34 1.55(2) . ?
C34 H34A 0.8500 . ?
C34 H34B 0.8500 . ?
C34 C35 1.60(2) . ?
C35 H35A 0.8500 . ?
C35 H35B 0.8500 . ?
C35 C36 1.55(2) . ?
C36 H36A 0.8500 . ?
C36 H36B 0.8500 . ?
C37 C42 1.3900 . ?
C37 C38 1.3900 . ?
C42 H42 0.8500 . ?
C42 C41 1.3900 . ?
C41 H41 0.8500 . ?
C41 C40 1.3900 . ?
C40 H40 0.8500 . ?
C40 C39 1.3900 . ?
C39 H39 0.8500 . ?
C39 C38 1.3900 . ?
C38 H38 0.8500 . ?
C43 C48 1.3900 . ?
C43 C44 1.3900 . ?
C48 H48 0.8500 . ?
C48 C47 1.3900 . ?
C47 H47 0.8500 . ?
C47 C46 1.3900 . ?
C46 H46 0.8500 . ?
C46 C45 1.3900 . ?
C45 H45 0.8500 . ?
C45 C44 1.3900 . ?
C44 H44 0.8500 . ?
C49 H49A 0.8500 . ?
C49 H49B 0.8500 . ?
C49 C50 1.48(2) . ?
C50 H50A 0.8500 . ?
C50 H50B 0.8500 . ?
C50 C51 1.56(2) . ?
C51 H51A 0.8500 . ?
C51 H51B 0.8500 . ?
C52 C53 1.3900 . ?
C52 C57 1.3900 . ?
C53 H53 0.8500 . ?
C53 C54 1.3900 . ?
C54 H54 0.8500 . ?
C54 C55 1.3900 . ?
C55 H55 0.8500 . ?
C55 C56 1.3900 . ?
C56 H56 0.8500 . ?
C56 C57 1.3900 . ?
C57 H57 0.8500 . ?
C58 C63 1.3900 . ?
C58 C59 1.3900 . ?
C63 H63 0.8500 . ?
C63 C62 1.3900 . ?
C62 H62 0.8500 . ?
C62 C61 1.3900 . ?
C61 H61 0.8500 . ?
C61 C60 1.3900 . ?
C60 H60 0.8500 . ?
C60 C59 1.3900 . ?
C59 H59 0.8500 . ?
C64 C65 1.3900 . ?
C64 C69 1.3900 . ?
C64 B1 1.62(3) . ?
C65 H65 0.8500 . ?
C65 C66 1.3900 . ?
C66 H66 0.8500 . ?
C66 C67 1.3900 . ?
C67 H67 0.8500 . ?
C67 C68 1.3900 . ?
C68 H68 0.8500 . ?
C68 C69 1.3900 . ?
C69 H69 0.8500 . ?
C70 C71 1.3900 . ?
C70 C75 1.3900 . ?
C70 B1 1.64(3) . ?
C71 H71 0.8500 . ?
C71 C72 1.3900 . ?
C72 H72 0.8500 . ?
C72 C73 1.3900 . ?
C73 H73 0.8500 . ?
C73 C74 1.3900 . ?
C74 H74 0.8500 . ?
C74 C75 1.3900 . ?
C75 H75 0.8500 . ?
C76 C77 1.3900 . ?
C76 C81 1.3900 . ?
C76 B1 1.63(3) . ?
C77 H77 0.8500 . ?
C77 C78 1.3900 . ?
C78 H78 0.8500 . ?
C78 C79 1.3900 . ?
C79 H79 0.8500 . ?
C79 C80 1.3900 . ?
C80 H80 0.8500 . ?
C80 C81 1.3900 . ?
C81 H81 0.8500 . ?
C82 C83 1.3900 . ?
C82 C87 1.3900 . ?
C82 B1 1.63(3) . ?
C83 H83 0.8500 . ?
C83 C84 1.3900 . ?
C84 H84 0.8500 . ?
C84 C85 1.3900 . ?
C85 H85 0.8500 . ?
C85 C86 1.3900 . ?
C86 H86 0.8500 . ?
C86 C87 1.3900 . ?
C87 H87 0.8500 . ?

loop_
_smtbx_masks_void_nr
_smtbx_masks_void_average_x
_smtbx_masks_void_average_y
_smtbx_masks_void_average_z
_smtbx_masks_void_volume
_smtbx_masks_void_count_electrons
_smtbx_masks_void_content
1 0.728 0.000 -0.828 1747.9 97.4 ?
2 0.000 0.412 0.750 17.5 0.0 ?
3 0.000 0.588 0.250 17.5 0.0 ?
4 0.500 0.380 0.250 41.2 0.0 ?
5 0.500 0.620 0.750 41.2 0.0 ?
